data_4312106
loop_
_publ_author_name
'Marisa C. Buzzeo'
'Amber H. Iqbal'
'Charli M. Long'
'David Millar'
'Sonal Patel'
'Matthew A. Pellow'
'Sahar A. Saddoughi'
'Abigail L. Smenton'
'John F. C. Turner'
'Jay D. Wadhawan'
'Richard G. Compton'
'James A. Golen'
'Arnold L. Rheingold'
'Linda H. Doerrer'

_publ_contact_author_address
;                                                                               
Barnard College, Chemistry Department                                           
3009 Broadway                                                                   
New York, NY, 10027                                                             
;
_publ_contact_author_email ' ldoerrer@barnard.edu '
_publ_contact_author_fax ' 212-854-2310 '
_publ_contact_author_name 'Linda H. Doerrer'
_publ_contact_author_phone ' 212-854-2074 '
_publ_section_title
;
 Homoleptic Cobalt and Copper Phenolate A2[M(OAr)4] Compounds: The Effect
 of Phenoxide Fluorination
;
_journal_name_full 'Inorganic Chemistry'
_journal_page_first 7709
_journal_page_last 7725
_journal_paper_doi 10.1021/ic0493954
_journal_volume 43
_journal_year 2004
_chemical_formula_sum 'C56 H64 Co F20 K2 O18'
_chemical_formula_weight 1542.20
_chemical_name_systematic
; 
 ? 
;
_space_group_IT_number 15
_symmetry_cell_setting monoclinic
_symmetry_space_group_name_Hall '-C 2yc'
_symmetry_space_group_name_H-M 'C 1 2/c 1'
_atom_sites_solution_hydrogens geom
_atom_sites_solution_primary direct
_atom_sites_solution_secondary difmap
_audit_creation_method SHELXL-97
_cell_angle_alpha 90.00
_cell_angle_beta 101.7300(10)
_cell_angle_gamma 90.00
_cell_formula_units_Z 4
_cell_length_a 22.0161(10)
_cell_length_b 16.0513(7)
_cell_length_c 19.1081(9)
_cell_measurement_temperature 218(2)
_cell_volume 6611.5(5)
_computing_structure_refinement 'SHELXL-97 (Sheldrick, 1997)'
_computing_structure_solution 'SHELXS-97 (Sheldrick, 1990)'
_diffrn_ambient_temperature 218(2)
_diffrn_measured_fraction_theta_full 0.999
_diffrn_measured_fraction_theta_max 0.999
_diffrn_radiation_monochromator graphite
_diffrn_radiation_source 'fine-focus sealed tube'
_diffrn_radiation_type MoK\a
_diffrn_radiation_wavelength 0.71073
_diffrn_reflns_av_R_equivalents 0.0358
_diffrn_reflns_av_sigmaI/netI 0.0380
_diffrn_reflns_limit_h_max 27
_diffrn_reflns_limit_h_min -27
_diffrn_reflns_limit_k_max 19
_diffrn_reflns_limit_k_min -19
_diffrn_reflns_limit_l_max 22
_diffrn_reflns_limit_l_min -23
_diffrn_reflns_number 21480
_diffrn_reflns_theta_full 26.00
_diffrn_reflns_theta_max 26.00
_diffrn_reflns_theta_min 1.58
_exptl_absorpt_coefficient_mu 0.509
_exptl_absorpt_correction_T_max 0.9051
_exptl_absorpt_correction_T_min 0.8623
_exptl_absorpt_correction_type multi-scan
_exptl_absorpt_process_details SADABS
_exptl_crystal_colour Green
_exptl_crystal_density_diffrn 1.549
_exptl_crystal_density_method 'not measured'
_exptl_crystal_description Block
_exptl_crystal_F_000 3156
_exptl_crystal_size_max 0.30
_exptl_crystal_size_mid 0.30
_exptl_crystal_size_min 0.20
_refine_diff_density_max 0.652
_refine_diff_density_min -0.305
_refine_diff_density_rms 0.060
_refine_ls_extinction_method none
_refine_ls_goodness_of_fit_ref 1.054
_refine_ls_hydrogen_treatment mixed
_refine_ls_matrix_type full
_refine_ls_number_parameters 443
_refine_ls_number_reflns 6485
_refine_ls_number_restraints 0
_refine_ls_restrained_S_all 1.054
_refine_ls_R_factor_all 0.0821
_refine_ls_R_factor_gt 0.0635
_refine_ls_shift/su_max 0.004
_refine_ls_shift/su_mean 0.000
_refine_ls_structure_factor_coef Fsqd
_refine_ls_weighting_details 'calc w=1/[\s^2^(Fo^2^)+(0.0800P)^2^+12.0000P] where P=(Fo^2^+2Fc^2^)/3'
_refine_ls_weighting_scheme calc
_refine_ls_wR_factor_gt 0.1601
_refine_ls_wR_factor_ref 0.1721
_reflns_number_gt 4961
_reflns_number_total 6485
_reflns_threshold_expression >2sigma(I)
_cod_data_source_file ic0493954si20040508_091953_08.cif
_cod_data_source_block Copmound7a
_cod_depositor_comments
;
The following automatic conversions were performed:
'_symmetry_cell_setting' value 'Monoclinic' changed to 'monoclinic'
according to '/home/saulius/struct/CIF-dictionaries/cif_core.dic'
dictionary named 'cif_core.dic' version 2.4.1 from
2010-06-29.

'_exptl_absorpt_correction_type' value 'Multi-scan' changed
to 'multi-scan' according to
'/home/saulius/struct/CIF-dictionaries/cif_core.dic' dictionary named
'cif_core.dic' version 2.4.1 from 2010-06-29.

Automatic conversion script
Id: cif_fix_enum 1527 2010-12-29 10:47:43Z saulius 
;
_cod_database_code 4312106

loop_
_symmetry_equiv_pos_as_xyz
'x, y, z'
'-x, y, -z+1/2'
'x+1/2, y+1/2, z'
'-x+1/2, y+1/2, -z+1/2'
'-x, -y, -z'
'x, -y, z-1/2'
'-x+1/2, -y+1/2, -z'
'x+1/2, -y+1/2, z-1/2'

loop_
_atom_site_label
_atom_site_type_symbol
_atom_site_fract_x
_atom_site_fract_y
_atom_site_fract_z
_atom_site_U_iso_or_equiv
_atom_site_adp_type
_atom_site_occupancy
_atom_site_symmetry_multiplicity
_atom_site_calc_flag
_atom_site_refinement_flags
_atom_site_disorder_assembly
_atom_site_disorder_group
Co1 Co 0.0000 0.27588(4) 0.7500 0.03925(19) Uani 1 2 d S . .
K1 K 0.09702(3) 0.28313(5) 0.93026(4) 0.0433(2) Uani 1 1 d . . .
F2 F -0.02865(12) 0.46977(18) 0.66885(15) 0.0801(8) Uani 1 1 d . A .
F3 F -0.07750(17) 0.62071(18) 0.6849(2) 0.1158(12) Uani 1 1 d . . .
F4 F -0.17943(17) 0.63526(17) 0.7450(2) 0.1093(11) Uani 1 1 d . A .
F5 F -0.22929(12) 0.49595(18) 0.79044(15) 0.0813(8) Uani 1 1 d . . .
F6 F -0.18076(10) 0.34584(14) 0.77593(13) 0.0639(6) Uani 1 1 d . A .
F8 F 0.05856(15) 0.0600(2) 0.68701(16) 0.0930(8) Uani 1 1 d . A .
F9 F 0.16405(15) 0.02282(19) 0.64382(18) 0.1062(11) Uani 1 1 d . . .
F10 F 0.22160(14) 0.1383(3) 0.57595(19) 0.1168(12) Uani 1 1 d . A .
F11 F 0.17080(19) 0.2927(2) 0.5531(2) 0.1236(12) Uani 1 1 d . . .
F12 F 0.06625(16) 0.33101(18) 0.59844(19) 0.1104(12) Uani 1 1 d . A .
O1 O -0.07914(10) 0.32876(15) 0.71310(13) 0.0516(6) Uani 1 1 d . . .
O2 O 0.00651(12) 0.2167(2) 0.66382(16) 0.0800(10) Uani 1 1 d . . .
O3 O 0.0684(2) 0.4132(3) 1.0207(3) 0.1236(16) Uani 1 1 d . A .
O4 O 0.04020(19) 0.2437(3) 1.0486(2) 0.1009(12) Uani 1 1 d . A .
O5 O 0.08425(19) 0.1186(2) 0.97519(18) 0.0933(11) Uani 1 1 d . A .
O6 O 0.16320(18) 0.1342(3) 0.8924(2) 0.0601(17) Uani 0.718(12) 1 d P A 1
O6' O 0.1419(5) 0.1575(7) 0.8490(7) 0.059(4) Uiso 0.282(12) 1 d P A 2
O7 O 0.21414(11) 0.29637(18) 0.89003(14) 0.0577(7) Uani 1 1 d . A .
O8 O 0.18639(15) 0.41153(17) 0.98570(16) 0.0711(8) Uani 1 1 d . A .
C1 C -0.10204(15) 0.4023(2) 0.72236(17) 0.0427(8) Uani 1 1 d . . .
C2 C -0.07835(17) 0.4752(2) 0.6994(2) 0.0525(9) Uani 1 1 d . . .
C3 C -0.1036(2) 0.5529(3) 0.7071(3) 0.0701(12) Uani 1 1 d . A .
C4 C -0.1545(2) 0.5601(3) 0.7369(2) 0.0673(11) Uani 1 1 d . . .
C5 C -0.17953(17) 0.4898(3) 0.7599(2) 0.0552(9) Uani 1 1 d . A .
C6 C -0.15396(16) 0.4131(2) 0.75303(18) 0.0451(8) Uani 1 1 d . . .
C7 C 0.05809(18) 0.1972(3) 0.6439(2) 0.0611(11) Uani 1 1 d . A .
C8 C 0.08585(19) 0.1192(3) 0.6540(2) 0.0621(11) Uani 1 1 d . . .
C9 C 0.1398(2) 0.1002(3) 0.6314(2) 0.0678(12) Uani 1 1 d . A .
C10 C 0.1687(2) 0.1578(4) 0.5979(3) 0.0743(13) Uani 1 1 d . . .
C11 C 0.1427(2) 0.2348(3) 0.5861(3) 0.0778(13) Uani 1 1 d . A .
C12 C 0.0897(2) 0.2539(3) 0.6094(3) 0.0714(13) Uani 1 1 d . . .
C13 C 0.0249(5) 0.3839(6) 1.0650(5) 0.165(4) Uani 1 1 d . . .
H13A H 0.0242 0.4250 1.1027 0.198 Uiso 1 1 calc R A .
H13B H -0.0169 0.3821 1.0349 0.198 Uiso 1 1 calc R . .
C14 C 0.0377(4) 0.3060(7) 1.0970(4) 0.141(3) Uani 1 1 d . A .
H14A H 0.0776 0.3087 1.1309 0.170 Uiso 1 1 calc R . .
H14B H 0.0057 0.2925 1.1240 0.170 Uiso 1 1 calc R . .
C15 C 0.0507(3) 0.1632(6) 1.0752(4) 0.122(3) Uani 1 1 d . . .
H15A H 0.0198 0.1504 1.1040 0.147 Uiso 1 1 calc R A .
H15B H 0.0916 0.1614 1.1071 0.147 Uiso 1 1 calc R . .
C16 C 0.0482(3) 0.1007(4) 1.0228(4) 0.100(2) Uani 1 1 d . A .
H16A H 0.0617 0.0477 1.0464 0.120 Uiso 1 1 calc R . .
H16B H 0.0051 0.0939 0.9972 0.120 Uiso 1 1 calc R . .
C17 C 0.0935(2) 0.0537(3) 0.9277(4) 0.100(2) Uani 1 1 d . . .
H17A H 0.1209 0.0116 0.9547 0.120 Uiso 1 1 calc R A .
H17B H 0.0535 0.0269 0.9089 0.120 Uiso 1 1 calc R . .
C18 C 0.1190(5) 0.0804(4) 0.8705(4) 0.125(3) Uani 1 1 d . A .
C19 C 0.1877(2) 0.1700(3) 0.8287(3) 0.0794(14) Uani 1 1 d . . .
C20 C 0.23859(19) 0.2242(3) 0.8629(2) 0.0697(13) Uani 1 1 d . A .
H20A H 0.2655 0.1942 0.9019 0.084 Uiso 1 1 calc R . .
H20B H 0.2635 0.2405 0.8280 0.084 Uiso 1 1 calc R . .
C21 C 0.25965(18) 0.3505(4) 0.9288(3) 0.0772(14) Uani 1 1 d . . .
H21A H 0.2912 0.3621 0.9006 0.093 Uiso 1 1 calc R A .
H21B H 0.2801 0.3236 0.9734 0.093 Uiso 1 1 calc R . .
C22 C 0.2312(2) 0.4285(3) 0.9449(3) 0.0784(14) Uani 1 1 d . A .
H22A H 0.2630 0.4657 0.9715 0.094 Uiso 1 1 calc R . .
H22B H 0.2117 0.4564 0.9003 0.094 Uiso 1 1 calc R . .
C23 C 0.1589(3) 0.4842(3) 1.0094(3) 0.103(2) Uani 1 1 d . . .
H23A H 0.1357 0.5147 0.9681 0.123 Uiso 1 1 calc R A .
H23B H 0.1915 0.5210 1.0351 0.123 Uiso 1 1 calc R . .
C24 C 0.1166(4) 0.4606(4) 1.0571(3) 0.115(2) Uani 1 1 d . A .
H24A H 0.1395 0.4288 1.0978 0.138 Uiso 1 1 calc R . .
H24B H 0.1001 0.5109 1.0755 0.138 Uiso 1 1 calc R . .
O9 O 0.0789(2) -0.1404(3) 0.8501(3) 0.1129(13) Uani 1 1 d . . .
C25 C 0.1314(6) -0.1759(5) 0.8937(4) 0.160(4) Uani 1 1 d . . .
H25A H 0.1243 -0.2346 0.9035 0.191 Uiso 1 1 calc R . .
H25B H 0.1428 -0.1459 0.9392 0.191 Uiso 1 1 calc R . .
C26 C 0.1819(4) -0.1665(6) 0.8491(6) 0.157(4) Uani 1 1 d . . .
H26A H 0.2098 -0.1201 0.8668 0.189 Uiso 1 1 calc R . .
H26B H 0.2064 -0.2177 0.8509 0.189 Uiso 1 1 calc R . .
C27 C 0.1495(4) -0.1508(5) 0.7790(5) 0.131(3) Uani 1 1 d . . .
H27A H 0.1630 -0.0979 0.7615 0.157 Uiso 1 1 calc R . .
H27B H 0.1566 -0.1956 0.7468 0.157 Uiso 1 1 calc R . .
C28 C 0.0870(3) -0.1470(4) 0.7828(4) 0.1086(19) Uani 1 1 d . . .
H28B H 0.0679 -0.0989 0.7552 0.130 Uiso 1 1 calc R . .
H28A H 0.0660 -0.1973 0.7611 0.130 Uiso 1 1 calc R . .

loop_
_atom_site_aniso_label
_atom_site_aniso_U_11
_atom_site_aniso_U_22
_atom_site_aniso_U_33
_atom_site_aniso_U_23
_atom_site_aniso_U_13
_atom_site_aniso_U_12
Co1 0.0339(3) 0.0383(4) 0.0439(4) 0.000 0.0039(2) 0.000
K1 0.0420(4) 0.0469(4) 0.0427(4) -0.0046(3) 0.0124(3) -0.0035(3)
F2 0.0649(14) 0.0960(19) 0.0909(19) 0.0118(15) 0.0432(13) 0.0025(14)
F3 0.129(3) 0.0623(18) 0.170(3) 0.0264(19) 0.064(2) -0.0083(18)
F4 0.135(3) 0.0529(16) 0.150(3) -0.0101(17) 0.052(2) 0.0302(17)
F5 0.0725(15) 0.0937(19) 0.0895(19) -0.0083(15) 0.0444(14) 0.0245(14)
F6 0.0591(13) 0.0636(14) 0.0730(15) 0.0133(12) 0.0228(11) 0.0035(11)
F8 0.098(2) 0.099(2) 0.0808(19) 0.0032(16) 0.0153(16) 0.0091(18)
F9 0.104(2) 0.089(2) 0.117(2) -0.0142(18) 0.0044(18) 0.0550(18)
F10 0.0771(19) 0.159(3) 0.123(3) -0.047(2) 0.0417(18) 0.014(2)
F11 0.133(3) 0.116(3) 0.123(3) -0.006(2) 0.027(2) -0.031(2)
F12 0.121(2) 0.0611(17) 0.129(3) -0.0144(17) -0.021(2) 0.0279(17)
O1 0.0377(12) 0.0537(15) 0.0596(15) -0.0119(12) 0.0008(10) 0.0132(11)
O2 0.0448(14) 0.108(3) 0.079(2) -0.0503(18) -0.0065(13) 0.0221(15)
O3 0.145(4) 0.113(3) 0.120(3) -0.059(3) 0.045(3) 0.013(3)
O4 0.100(3) 0.139(4) 0.076(2) -0.012(3) 0.046(2) -0.012(3)
O5 0.136(3) 0.073(2) 0.069(2) 0.0183(18) 0.014(2) -0.027(2)
O6 0.060(2) 0.065(3) 0.051(3) -0.006(2) 0.0017(19) 0.006(2)
O7 0.0349(12) 0.0803(19) 0.0583(15) 0.0022(14) 0.0104(11) 0.0030(12)
O8 0.089(2) 0.0507(16) 0.0687(18) -0.0037(14) 0.0047(16) -0.0128(15)
C1 0.0416(17) 0.050(2) 0.0348(16) -0.0046(14) 0.0029(13) 0.0074(15)
C2 0.0488(19) 0.059(2) 0.054(2) -0.0009(18) 0.0196(16) 0.0020(17)
C3 0.085(3) 0.051(2) 0.079(3) 0.009(2) 0.027(2) -0.005(2)
C4 0.079(3) 0.045(2) 0.080(3) -0.007(2) 0.023(2) 0.018(2)
C5 0.053(2) 0.066(3) 0.049(2) -0.0060(18) 0.0186(17) 0.0147(19)
C6 0.0478(18) 0.049(2) 0.0398(18) -0.0006(15) 0.0116(14) 0.0033(16)
C7 0.047(2) 0.073(3) 0.054(2) -0.032(2) -0.0120(17) 0.018(2)
C8 0.062(2) 0.070(3) 0.049(2) -0.012(2) -0.0007(18) 0.009(2)
C9 0.065(3) 0.071(3) 0.061(3) -0.021(2) -0.002(2) 0.033(2)
C10 0.061(3) 0.094(4) 0.067(3) -0.030(3) 0.009(2) 0.012(3)
C11 0.082(3) 0.079(3) 0.068(3) -0.019(3) 0.005(2) -0.009(3)
C12 0.071(3) 0.060(3) 0.072(3) -0.023(2) -0.013(2) 0.017(2)
C13 0.182(8) 0.187(9) 0.163(8) -0.067(7) 0.123(7) 0.022(7)
C14 0.156(7) 0.197(9) 0.091(5) 0.007(6) 0.071(5) 0.049(7)
C15 0.104(5) 0.186(8) 0.087(4) 0.065(5) 0.042(4) 0.004(5)
C16 0.080(3) 0.115(5) 0.097(4) 0.038(4) -0.002(3) -0.038(3)
C17 0.076(3) 0.050(3) 0.154(6) -0.022(3) -0.026(3) -0.011(2)
C18 0.233(9) 0.057(3) 0.087(4) -0.012(3) 0.038(5) -0.024(4)
C19 0.074(3) 0.083(3) 0.083(3) -0.028(3) 0.020(2) 0.022(3)
C20 0.055(2) 0.094(3) 0.068(3) 0.022(2) 0.030(2) 0.030(2)
C21 0.039(2) 0.119(4) 0.071(3) 0.015(3) 0.0066(18) -0.021(2)
C22 0.076(3) 0.075(3) 0.074(3) 0.011(2) -0.009(2) -0.036(3)
C23 0.165(6) 0.041(3) 0.087(4) -0.017(2) -0.009(4) 0.000(3)
C24 0.169(7) 0.092(4) 0.084(4) -0.038(4) 0.020(4) 0.029(4)
O9 0.124(3) 0.131(4) 0.097(3) 0.003(3) 0.052(3) 0.004(3)
C25 0.268(12) 0.106(5) 0.086(5) 0.016(4) -0.007(7) -0.023(7)
C26 0.095(5) 0.174(9) 0.187(10) 0.046(8) -0.007(6) 0.010(5)
C27 0.134(6) 0.108(5) 0.172(8) -0.011(5) 0.082(6) 0.000(5)
C28 0.116(5) 0.113(5) 0.098(5) -0.007(4) 0.026(4) -0.015(4)

loop_
_atom_type_symbol
_atom_type_description
_atom_type_scat_dispersion_real
_atom_type_scat_dispersion_imag
_atom_type_scat_source
C C 0.0033 0.0016 'International Tables Vol C Tables 4.2.6.8 and 6.1.1.4'
H H 0.0000 0.0000 'International Tables Vol C Tables 4.2.6.8 and 6.1.1.4'
O O 0.0106 0.0060 'International Tables Vol C Tables 4.2.6.8 and 6.1.1.4'
F F 0.0171 0.0103 'International Tables Vol C Tables 4.2.6.8 and 6.1.1.4'
K K 0.2009 0.2494 'International Tables Vol C Tables 4.2.6.8 and 6.1.1.4'
Co Co 0.3494 0.9721 'International Tables Vol C Tables 4.2.6.8 and 6.1.1.4'

loop_
_geom_angle_atom_site_label_1
_geom_angle_atom_site_label_2
_geom_angle_atom_site_label_3
_geom_angle
_geom_angle_site_symmetry_1
_geom_angle_site_symmetry_3
_geom_angle_publ_flag
O2 Co1 O2 121.0(2) . 2_556 ?
O2 Co1 O1 107.98(12) . 2_556 ?
O2 Co1 O1 97.03(11) 2_556 2_556 ?
O2 Co1 O1 97.03(11) . . ?
O2 Co1 O1 107.98(12) 2_556 . ?
O1 Co1 O1 128.04(15) 2_556 . ?
O2 Co1 K1 133.33(8) . . ?
O2 Co1 K1 49.08(8) 2_556 . ?
O1 Co1 K1 48.34(7) 2_556 . ?
O1 Co1 K1 129.56(7) . . ?
O2 Co1 K1 49.08(8) . 2_556 ?
O2 Co1 K1 133.33(8) 2_556 2_556 ?
O1 Co1 K1 129.56(7) 2_556 2_556 ?
O1 Co1 K1 48.34(7) . 2_556 ?
K1 Co1 K1 176.36(3) . 2_556 ?
O1 K1 O5 123.03(9) 2_556 . ?
O1 K1 O2 62.40(7) 2_556 2_556 ?
O5 K1 O2 73.74(10) . 2_556 ?
O1 K1 O6' 69.2(3) 2_556 . ?
O5 K1 O6' 64.4(3) . . ?
O2 K1 O6' 73.0(3) 2_556 . ?
O1 K1 O7 70.68(7) 2_556 . ?
O5 K1 O7 107.79(11) . . ?
O2 K1 O7 121.15(9) 2_556 . ?
O6' K1 O7 58.0(2) . . ?
O1 K1 O3 113.43(12) 2_556 . ?
O5 K1 O3 116.97(14) . . ?
O2 K1 O3 114.45(13) 2_556 . ?
O6' K1 O3 172.5(3) . . ?
O7 K1 O3 115.58(12) . . ?
O1 K1 O4 146.74(10) 2_556 . ?
O5 K1 O4 57.64(13) . . ?
O2 K1 O4 89.62(10) 2_556 . ?
O6' K1 O4 122.0(3) . . ?
O7 K1 O4 142.58(10) . . ?
O3 K1 O4 60.00(14) . . ?
O1 K1 O8 97.02(8) 2_556 . ?
O5 K1 O8 131.29(10) . . ?
O2 K1 O8 154.97(9) 2_556 . ?
O6' K1 O8 114.8(2) . . ?
O7 K1 O8 57.33(9) . . ?
O3 K1 O8 58.43(13) . . ?
O4 K1 O8 103.96(11) . . ?
O1 K1 O6 87.14(11) 2_556 . ?
O5 K1 O6 53.22(12) . . ?
O2 K1 O6 84.98(11) 2_556 . ?
O6' K1 O6 18.5(2) . . ?
O7 K1 O6 58.46(10) . . ?
O3 K1 O6 156.26(14) . . ?
O4 K1 O6 109.23(14) . . ?
O8 K1 O6 109.39(10) . . ?
O1 K1 C1 20.12(7) 2_556 2_556 ?
O5 K1 C1 142.08(10) . 2_556 ?
O2 K1 C1 80.43(8) 2_556 2_556 ?
O6' K1 C1 81.9(3) . 2_556 ?
O7 K1 C1 63.33(8) . 2_556 ?
O3 K1 C1 98.75(12) . 2_556 ?
O4 K1 C1 150.23(12) . 2_556 ?
O8 K1 C1 77.42(8) . 2_556 ?
O6 K1 C1 97.85(11) . 2_556 ?
O1 K1 Co1 31.32(5) 2_556 . ?
O5 K1 Co1 100.48(7) . . ?
O2 K1 Co1 31.29(5) 2_556 . ?
O6' K1 Co1 70.4(3) . . ?
O7 K1 Co1 97.78(6) . . ?
O3 K1 Co1 115.64(11) . . ?
O4 K1 Co1 117.98(9) . . ?
O8 K1 Co1 126.06(6) . . ?
O6 K1 Co1 88.07(9) . . ?
C1 K1 Co1 49.25(5) 2_556 . ?
C1 O1 Co1 133.5(2) . . ?
C1 O1 K1 112.87(19) . 2_556 ?
Co1 O1 K1 100.34(9) . 2_556 ?
C7 O2 Co1 125.8(2) . . ?
C7 O2 K1 122.9(3) . 2_556 ?
Co1 O2 K1 99.63(10) . 2_556 ?
C24 O3 C13 114.2(6) . . ?
C24 O3 K1 117.9(4) . . ?
C13 O3 K1 111.2(4) . . ?
C14 O4 C15 117.2(6) . . ?
C14 O4 K1 117.0(5) . . ?
C15 O4 K1 115.3(3) . . ?
C16 O5 C17 116.8(5) . . ?
C16 O5 K1 120.9(4) . . ?
C17 O5 K1 117.3(3) . . ?
C18 O6 C19 110.6(5) . . ?
C18 O6 K1 103.9(4) . . ?
C19 O6 K1 99.2(3) . . ?
C19 O6' C18 128.5(10) . . ?
C19 O6' K1 118.6(7) . . ?
C18 O6' K1 106.0(6) . . ?
C21 O7 C20 114.3(3) . . ?
C21 O7 K1 119.2(2) . . ?
C20 O7 K1 118.0(2) . . ?
C22 O8 C23 114.1(4) . . ?
C22 O8 K1 115.9(2) . . ?
C23 O8 K1 113.3(3) . . ?
O1 C1 C2 122.5(3) . . ?
O1 C1 C6 122.6(3) . . ?
C2 C1 C6 114.8(3) . . ?
O1 C1 K1 47.01(15) . 2_556 ?
C2 C1 K1 96.9(2) . 2_556 ?
C6 C1 K1 125.7(2) . 2_556 ?
F2 C2 C3 119.0(4) . . ?
F2 C2 C1 118.3(3) . . ?
C3 C2 C1 122.8(3) . . ?
F3 C3 C4 120.4(4) . . ?
F3 C3 C2 119.4(4) . . ?
C4 C3 C2 120.2(4) . . ?
F4 C4 C3 120.9(4) . . ?
F4 C4 C5 120.1(4) . . ?
C3 C4 C5 119.0(4) . . ?
F5 C5 C4 119.8(4) . . ?
F5 C5 C6 119.5(4) . . ?
C4 C5 C6 120.7(3) . . ?
F6 C6 C5 118.3(3) . . ?
F6 C6 C1 119.2(3) . . ?
C5 C6 C1 122.5(3) . . ?
O2 C7 C12 122.1(4) . . ?
O2 C7 C8 123.9(5) . . ?
C12 C7 C8 114.1(4) . . ?
F8 C8 C9 119.1(4) . . ?
F8 C8 C7 118.4(4) . . ?
C9 C8 C7 122.5(5) . . ?
C10 C9 F9 120.1(4) . . ?
C10 C9 C8 121.0(4) . . ?
F9 C9 C8 118.9(5) . . ?
F10 C10 C9 120.4(5) . . ?
F10 C10 C11 121.2(6) . . ?
C9 C10 C11 118.4(4) . . ?
F11 C11 C10 119.1(5) . . ?
F11 C11 C12 120.3(5) . . ?
C10 C11 C12 120.6(5) . . ?
F12 C12 C11 119.0(5) . . ?
F12 C12 C7 117.6(5) . . ?
C11 C12 C7 123.4(4) . . ?
C14 C13 O3 116.0(7) . . ?
O4 C14 C13 113.0(6) . . ?
O4 C15 C16 114.9(5) . . ?
O5 C16 C15 112.4(5) . . ?
C18 C17 O5 114.0(5) . . ?
O6 C18 C17 110.2(5) . . ?
O6 C18 O6' 40.0(5) . . ?
C17 C18 O6' 135.5(7) . . ?
O6' C19 C20 125.9(7) . . ?
O6' C19 O6 37.7(7) . . ?
C20 C19 O6 103.2(4) . . ?
O7 C20 C19 109.6(3) . . ?
O7 C21 C22 110.3(3) . . ?
O8 C22 C21 109.3(4) . . ?
O8 C23 C24 110.3(4) . . ?
O3 C24 C23 110.4(5) . . ?
C28 O9 C25 106.6(6) . . ?
O9 C25 C26 103.4(6) . . ?
C27 C26 C25 105.1(6) . . ?
C28 C27 C26 106.0(7) . . ?
O9 C28 C27 112.2(6) . . ?

loop_
_geom_bond_atom_site_label_1
_geom_bond_atom_site_label_2
_geom_bond_distance
_geom_bond_site_symmetry_2
_geom_bond_publ_flag
Co1 O2 1.932(3) . ?
Co1 O2 1.932(3) 2_556 ?
Co1 O1 1.938(2) 2_556 ?
Co1 O1 1.938(2) . ?
Co1 K1 3.6673(7) . ?
Co1 K1 3.6673(7) 2_556 ?
K1 O1 2.785(3) 2_556 ?
K1 O5 2.808(3) . ?
K1 O2 2.811(3) 2_556 ?
K1 O6' 2.842(10) . ?
K1 O7 2.844(2) . ?
K1 O3 2.861(4) . ?
K1 O4 2.868(4) . ?
K1 O8 2.897(3) . ?
K1 O6 2.965(4) . ?
K1 C1 3.508(3) 2_556 ?
F2 C2 1.344(4) . ?
F3 C3 1.339(5) . ?
F4 C4 1.348(4) . ?
F5 C5 1.346(4) . ?
F6 C6 1.345(4) . ?
F8 C8 1.346(5) . ?
F9 C9 1.354(5) . ?
F10 C10 1.353(5) . ?
F11 C11 1.343(6) . ?
F12 C12 1.341(5) . ?
O1 C1 1.310(4) . ?
O1 K1 2.785(3) 2_556 ?
O2 C7 1.307(5) . ?
O2 K1 2.811(3) 2_556 ?
O3 C24 1.372(8) . ?
O3 C13 1.479(9) . ?
O4 C14 1.371(9) . ?
O4 C15 1.391(8) . ?
O5 C16 1.356(7) . ?
O5 C17 1.423(7) . ?
O6 C18 1.305(8) . ?
O6 C19 1.541(7) . ?
O6' C19 1.171(11) . ?
O6' C18 1.428(12) . ?
O7 C21 1.416(5) . ?
O7 C20 1.419(5) . ?
O8 C22 1.402(6) . ?
O8 C23 1.431(6) . ?
C1 C2 1.388(5) . ?
C1 C6 1.397(5) . ?
C1 K1 3.508(3) 2_556 ?
C2 C3 1.385(6) . ?
C3 C4 1.361(6) . ?
C4 C5 1.367(6) . ?
C5 C6 1.371(5) . ?
C7 C12 1.390(7) . ?
C7 C8 1.391(6) . ?
C8 C9 1.377(6) . ?
C9 C10 1.355(7) . ?
C10 C11 1.362(7) . ?
C11 C12 1.364(7) . ?
C13 C14 1.395(11) . ?
C15 C16 1.411(10) . ?
C17 C18 1.395(9) . ?
C19 C20 1.463(7) . ?
C21 C22 1.461(7) . ?
C23 C24 1.478(9) . ?
O9 C28 1.338(7) . ?
O9 C25 1.401(10) . ?
C25 C26 1.540(12) . ?
C26 C27 1.405(11) . ?
C27 C28 1.393(9) . ?
